data_1100764
loop_
_publ_author_name
'Mian Ji'
'Boumahdi Benkmil'
'Heinrich Vahrenkamp'

_publ_section_title
;
 Zinc-Thiolate Complexes of the Bis(pyrazolyl)(thioimidazolyl)hydroborate
 Tripods for the Modeling of Thiolate Alkylating Enzymes
;
_journal_issue 10
_journal_name_full 'Inorganic Chemistry'
_journal_page_first 3518
_journal_page_last 3523
_journal_paper_doi 10.1021/ic0484147
_journal_volume 44
_journal_year 2005
_chemical_formula_sum 'C60 H92 B4 N24 S8 Zn4'
_chemical_formula_weight 1710.94
_space_group_IT_number 14
_symmetry_cell_setting monoclinic
_symmetry_space_group_name_Hall '-P 2ybc'
_symmetry_space_group_name_H-M 'P 1 21/c 1'
_atom_sites_solution_hydrogens geom
_atom_sites_solution_primary direct
_atom_sites_solution_secondary difmap
_audit_creation_method SHELXL-97
_cell_angle_alpha 90.00
_cell_angle_beta 103.45(3)
_cell_angle_gamma 90.00
_cell_formula_units_Z 1
_cell_length_a 10.100(19)
_cell_length_b 13.80(3)
_cell_length_c 14.71(3)
_cell_measurement_temperature 245(2)
_cell_volume 1994(7)
_computing_structure_refinement 'SHELXL-97 (Sheldrick, 1997)'
_computing_structure_solution 'SHELXS-97 (Sheldrick, 1990)'
_diffrn_ambient_temperature 245(2)
_diffrn_measured_fraction_theta_full 0.863
_diffrn_measured_fraction_theta_max 0.863
_diffrn_measurement_device_type 'CCD area detector'
_diffrn_measurement_method 'phi and omega scans'
_diffrn_radiation_monochromator graphite
_diffrn_radiation_source 'fine-focus sealed tube'
_diffrn_radiation_type MoK\a
_diffrn_radiation_wavelength 0.71073
_diffrn_reflns_av_R_equivalents 0.1274
_diffrn_reflns_av_sigmaI/netI 0.2134
_diffrn_reflns_limit_h_max 12
_diffrn_reflns_limit_h_min -12
_diffrn_reflns_limit_k_max 13
_diffrn_reflns_limit_k_min -17
_diffrn_reflns_limit_l_max 19
_diffrn_reflns_limit_l_min -18
_diffrn_reflns_number 11699
_diffrn_reflns_theta_full 28.76
_diffrn_reflns_theta_max 28.76
_diffrn_reflns_theta_min 2.05
_exptl_absorpt_coefficient_mu 1.451
_exptl_crystal_density_diffrn 1.425
_exptl_crystal_density_method 'not measured'
_exptl_crystal_F_000 888
_refine_diff_density_max 1.311
_refine_diff_density_min -1.377
_refine_diff_density_rms 0.144
_refine_ls_extinction_method none
_refine_ls_goodness_of_fit_ref 0.604
_refine_ls_hydrogen_treatment mixed
_refine_ls_matrix_type full
_refine_ls_number_parameters 318
_refine_ls_number_reflns 4469
_refine_ls_number_restraints 0
_refine_ls_restrained_S_all 0.604
_refine_ls_R_factor_all 0.1094
_refine_ls_R_factor_gt 0.0474
_refine_ls_shift/su_max 0.001
_refine_ls_shift/su_mean 0.000
_refine_ls_structure_factor_coef Fsqd
_refine_ls_weighting_details 'calc w=1/[\s^2^(Fo^2^)+(0.0000P)^2^+0.0000P] where P=(Fo^2^+2Fc^2^)/3'
_refine_ls_weighting_scheme calc
_refine_ls_wR_factor_gt 0.0662
_refine_ls_wR_factor_ref 0.0863
_reflns_number_gt 1725
_reflns_number_total 4469
_reflns_threshold_expression >2sigma(I)
_cod_data_source_file ic0484147si20041111_081517_1.cif
_cod_data_source_block benkam
_cod_database_code 1100764

loop_
_symmetry_equiv_pos_as_xyz
'x, y, z'
'-x, y+1/2, -z+1/2'
'-x, -y, -z'
'x, -y-1/2, z-1/2'

loop_
_atom_site_label
_atom_site_type_symbol
_atom_site_fract_x
_atom_site_fract_y
_atom_site_fract_z
_atom_site_U_iso_or_equiv
_atom_site_adp_type
_atom_site_occupancy
_atom_site_symmetry_multiplicity
_atom_site_calc_flag
_atom_site_refinement_flags
_atom_site_disorder_assembly
_atom_site_disorder_group
Zn1 Zn -0.09057(4) 0.19330(4) -0.06129(3) 0.03562(16) Uani 1 1 d . . .
S1 S 0.14169(10) 0.20919(9) -0.05907(7) 0.0409(3) Uani 1 1 d . . .
S2 S -0.24002(12) 0.13757(10) -0.18643(8) 0.0564(4) Uani 1 1 d . . .
N1 N -0.0850(3) 0.1366(3) 0.0660(2) 0.0363(9) Uani 1 1 d . . .
N2 N -0.0369(3) 0.1939(3) 0.1420(2) 0.0319(8) Uani 1 1 d . . .
N3 N -0.1266(3) 0.3310(3) -0.0255(2) 0.0376(9) Uani 1 1 d . . .
N4 N -0.0694(3) 0.3598(3) 0.0641(2) 0.0357(9) Uani 1 1 d . . .
N5 N 0.1739(3) 0.2863(2) 0.1199(2) 0.0287(8) Uani 1 1 d . . .
N6 N 0.3663(3) 0.2633(2) 0.0750(2) 0.0296(8) Uani 1 1 d . . .
C1 C -0.0531(5) 0.1469(4) 0.2185(3) 0.0444(13) Uani 1 1 d . . .
C2 C -0.1116(5) 0.0590(4) 0.1929(4) 0.0514(15) Uani 1 1 d . . .
C3 C -0.1299(5) 0.0559(4) 0.0974(4) 0.0442(13) Uani 1 1 d . . .
C4 C -0.1121(5) 0.4503(4) 0.0772(4) 0.0466(13) Uani 1 1 d . . .
C5 C -0.1988(5) 0.4818(4) -0.0045(4) 0.0564(16) Uani 1 1 d . . .
C6 C -0.2043(4) 0.4057(4) -0.0658(4) 0.0483(14) Uani 1 1 d . . .
C7 C 0.2827(4) 0.3160(3) 0.1910(3) 0.0366(11) Uani 1 1 d . . .
C8 C 0.3984(4) 0.3024(3) 0.1645(3) 0.0358(11) Uani 1 1 d . . .
C9 C 0.2266(4) 0.2536(3) 0.0489(3) 0.0285(10) Uani 1 1 d . . .
C10 C 0.4691(4) 0.2390(3) 0.0187(3) 0.0343(11) Uani 1 1 d . . .
C11 C 0.4619(5) 0.1320(4) -0.0054(5) 0.0564(16) Uani 1 1 d . . .
C12 C 0.6117(5) 0.2606(5) 0.0805(4) 0.0521(16) Uani 1 1 d . . .
C13 C 0.4466(5) 0.3050(5) -0.0659(4) 0.0503(15) Uani 1 1 d . . .
C14 C -0.2574(8) 0.0082(5) -0.1629(6) 0.072(2) Uani 1 1 d . . .
C15 C -0.3639(15) -0.0352(8) -0.2388(7) 0.131(6) Uani 1 1 d . . .
B1 B 0.0252(4) 0.2956(4) 0.1367(3) 0.0335(12) Uani 1 1 d . . .
H1 H 0.047(3) 0.333(2) 0.207(2) 0.034(10) Uiso 1 1 d . . .
H1A H -0.034(4) 0.176(3) 0.278(3) 0.061(15) Uiso 1 1 d . . .
H2A H -0.135(4) 0.011(3) 0.228(3) 0.044(14) Uiso 1 1 d . . .
H3A H -0.172(4) 0.006(3) 0.058(3) 0.056(15) Uiso 1 1 d . . .
H4A H -0.089(4) 0.476(3) 0.137(3) 0.049(15) Uiso 1 1 d . . .
H5A H -0.244(4) 0.542(3) -0.007(3) 0.063(16) Uiso 1 1 d . . .
H6A H -0.260(4) 0.392(3) -0.131(3) 0.048(13) Uiso 1 1 d . . .
H7A H 0.267(3) 0.337(2) 0.251(2) 0.021(10) Uiso 1 1 d . . .
H8A H 0.488(3) 0.313(2) 0.195(2) 0.031(11) Uiso 1 1 d . . .
H11A H 0.483(4) 0.094(3) 0.057(3) 0.067(17) Uiso 1 1 d . . .
H11B H 0.535(4) 0.112(3) -0.042(3) 0.066(15) Uiso 1 1 d . . .
H11C H 0.382(4) 0.109(4) -0.047(3) 0.070(17) Uiso 1 1 d . . .
H12A H 0.624(4) 0.221(3) 0.133(3) 0.072(19) Uiso 1 1 d . . .
H12B H 0.626(4) 0.337(3) 0.093(3) 0.058(16) Uiso 1 1 d . . .
H12C H 0.669(4) 0.241(3) 0.044(3) 0.042(14) Uiso 1 1 d . . .
H13A H 0.367(4) 0.294(3) -0.101(3) 0.050(14) Uiso 1 1 d . . .
H13B H 0.517(4) 0.282(3) -0.103(3) 0.072(16) Uiso 1 1 d . . .
H13C H 0.459(5) 0.371(4) -0.051(4) 0.11(3) Uiso 1 1 d . . .
H14A H -0.187(6) -0.003(5) -0.182(5) 0.12(3) Uiso 1 1 d . . .
H14B H -0.298(6) 0.015(4) -0.114(4) 0.12(3) Uiso 1 1 d . . .
H15A H -0.375(6) -0.080(4) -0.224(4) 0.05(2) Uiso 1 1 d . . .
H15B H -0.361(6) -0.012(5) -0.294(4) 0.13(3) Uiso 1 1 d . . .
H15C H -0.466(8) -0.034(8) -0.225(6) 0.22(5) Uiso 1 1 d . . .

loop_
_atom_site_aniso_label
_atom_site_aniso_U_11
_atom_site_aniso_U_22
_atom_site_aniso_U_33
_atom_site_aniso_U_23
_atom_site_aniso_U_13
_atom_site_aniso_U_12
Zn1 0.0247(2) 0.0438(4) 0.0359(3) 0.0010(3) 0.0019(2) -0.0025(2)
S1 0.0232(5) 0.0603(10) 0.0380(6) -0.0151(6) 0.0048(5) -0.0030(6)
S2 0.0483(7) 0.0561(10) 0.0510(8) 0.0066(7) -0.0165(6) -0.0123(7)
N1 0.0301(19) 0.037(3) 0.041(2) 0.0018(19) 0.0059(17) -0.0053(18)
N2 0.0268(17) 0.036(2) 0.033(2) 0.0014(19) 0.0076(15) 0.0019(17)
N3 0.0288(19) 0.040(3) 0.044(2) 0.0046(19) 0.0084(16) 0.0034(17)
N4 0.0292(19) 0.030(3) 0.049(2) -0.0019(19) 0.0114(17) -0.0026(17)
N5 0.0218(16) 0.034(2) 0.0306(19) -0.0023(17) 0.0061(14) -0.0005(16)
N6 0.0221(17) 0.034(2) 0.0315(19) 0.0007(17) 0.0037(15) 0.0005(16)
C1 0.045(3) 0.053(4) 0.036(3) 0.003(3) 0.011(2) -0.004(3)
C2 0.058(3) 0.044(4) 0.050(4) 0.018(3) 0.008(3) -0.009(3)
C3 0.046(3) 0.033(4) 0.050(3) 0.003(3) 0.003(2) -0.007(3)
C4 0.037(3) 0.038(4) 0.067(4) -0.009(3) 0.017(3) -0.001(2)
C5 0.045(3) 0.035(4) 0.092(5) 0.007(3) 0.022(3) 0.011(3)
C6 0.032(3) 0.055(4) 0.061(4) 0.018(3) 0.015(3) 0.009(2)
C7 0.032(2) 0.046(3) 0.029(2) -0.009(2) 0.0031(19) -0.003(2)
C8 0.023(2) 0.044(3) 0.037(3) -0.002(2) 0.0002(19) -0.001(2)
C9 0.022(2) 0.024(3) 0.039(3) 0.001(2) 0.0051(18) 0.0000(18)
C10 0.024(2) 0.041(3) 0.039(3) -0.002(2) 0.0093(19) -0.002(2)
C11 0.039(3) 0.055(4) 0.079(5) -0.011(4) 0.021(3) 0.006(3)
C12 0.021(2) 0.079(5) 0.057(4) -0.001(4) 0.011(2) -0.002(3)
C13 0.034(3) 0.074(5) 0.044(3) 0.008(3) 0.011(2) -0.002(3)
C14 0.077(5) 0.057(5) 0.075(5) -0.006(4) 0.004(5) -0.003(4)
C15 0.217(14) 0.066(7) 0.079(6) 0.009(6) -0.026(7) -0.077(8)
B1 0.027(2) 0.038(4) 0.036(3) -0.007(3) 0.008(2) 0.004(2)

loop_
_atom_type_symbol
_atom_type_description
_atom_type_scat_dispersion_real
_atom_type_scat_dispersion_imag
_atom_type_scat_source
C C 0.0033 0.0016 'International Tables Vol C Tables 4.2.6.8 and 6.1.1.4'
H H 0.0000 0.0000 'International Tables Vol C Tables 4.2.6.8 and 6.1.1.4'
B B 0.0013 0.0007 'International Tables Vol C Tables 4.2.6.8 and 6.1.1.4'
N N 0.0061 0.0033 'International Tables Vol C Tables 4.2.6.8 and 6.1.1.4'
S S 0.1246 0.1234 'International Tables Vol C Tables 4.2.6.8 and 6.1.1.4'
Zn Zn 0.2839 1.4301 'International Tables Vol C Tables 4.2.6.8 and 6.1.1.4'

loop_
_geom_angle_atom_site_label_1
_geom_angle_atom_site_label_2
_geom_angle_atom_site_label_3
_geom_angle
_geom_angle_site_symmetry_1
_geom_angle_site_symmetry_3
_geom_angle_publ_flag
N1 Zn1 N3 95.17(18) . . ?
N1 Zn1 S2 120.01(16) . . ?
N3 Zn1 S2 114.21(12) . . ?
N1 Zn1 S1 102.20(10) . . ?
N3 Zn1 S1 98.49(11) . . ?
S2 Zn1 S1 121.75(10) . . ?
C9 S1 Zn1 109.01(16) . . ?
C14 S2 Zn1 104.9(2) . . ?
C3 N1 N2 106.7(4) . . ?
C3 N1 Zn1 135.3(3) . . ?
N2 N1 Zn1 117.6(3) . . ?
C1 N2 N1 108.5(4) . . ?
C1 N2 B1 127.6(4) . . ?
N1 N2 B1 123.8(4) . . ?
C6 N3 N4 105.9(4) . . ?
C6 N3 Zn1 136.4(4) . . ?
N4 N3 Zn1 117.5(3) . . ?
C4 N4 N3 109.2(4) . . ?
C4 N4 B1 127.0(4) . . ?
N3 N4 B1 123.8(4) . . ?
C9 N5 C7 107.1(3) . . ?
C9 N5 B1 134.8(3) . . ?
C7 N5 B1 118.1(3) . . ?
C9 N6 C8 107.4(3) . . ?
C9 N6 C10 128.0(3) . . ?
C8 N6 C10 124.6(3) . . ?
N2 C1 C2 109.1(5) . . ?
C1 C2 C3 104.9(5) . . ?
N1 C3 C2 110.7(5) . . ?
N4 C4 C5 109.0(5) . . ?
C6 C5 C4 104.5(5) . . ?
N3 C6 C5 111.4(5) . . ?
C8 C7 N5 109.5(4) . . ?
C7 C8 N6 107.8(4) . . ?
N5 C9 N6 108.2(3) . . ?
N5 C9 S1 128.7(3) . . ?
N6 C9 S1 123.1(3) . . ?
N6 C10 C11 110.1(4) . . ?
N6 C10 C13 109.0(4) . . ?
C11 C10 C13 113.8(5) . . ?
N6 C10 C12 107.5(4) . . ?
C11 C10 C12 108.3(4) . . ?
C13 C10 C12 107.9(4) . . ?
C15 C14 S2 109.6(6) . . ?
N4 B1 N2 111.3(3) . . ?
N4 B1 N5 113.4(4) . . ?
N2 B1 N5 110.2(4) . . ?

loop_
_geom_bond_atom_site_label_1
_geom_bond_atom_site_label_2
_geom_bond_distance
_geom_bond_site_symmetry_2
_geom_bond_publ_flag
Zn1 N1 2.018(5) . ?
Zn1 N3 2.028(5) . ?
Zn1 S2 2.228(3) . ?
Zn1 S1 2.349(5) . ?
S1 C9 1.732(5) . ?
S2 C14 1.835(8) . ?
N1 C3 1.326(6) . ?
N1 N2 1.363(5) . ?
N2 C1 1.342(6) . ?
N2 B1 1.547(6) . ?
N3 C6 1.346(6) . ?
N3 N4 1.369(5) . ?
N4 C4 1.349(6) . ?
N4 B1 1.538(6) . ?
N5 C9 1.355(5) . ?
N5 C7 1.391(5) . ?
N5 B1 1.583(6) . ?
N6 C9 1.380(5) . ?
N6 C8 1.389(5) . ?
N6 C10 1.508(5) . ?
C1 C2 1.364(7) . ?
C2 C3 1.374(7) . ?
C4 C5 1.381(7) . ?
C5 C6 1.377(7) . ?
C7 C8 1.328(6) . ?
C10 C11 1.516(7) . ?
C10 C13 1.517(7) . ?
C10 C12 1.543(6) . ?
C14 C15 1.484(10) . ?
